data_7007917
loop_
_publ_author_name
'Milios, Constantinos J.'
'Kyritsis, Panayotis'
'Raptopoulou, Catherine P.'
'Terzis, Aris'
'Vicente, Ramon'
'Escuer, Albert'
'Perlepes, Spyros P.'

_publ_section_title
;
 Di-2-pyridyl ketone oxime [(py)2CNOH] in manganese carboxylate
 chemistry: mononuclear, dinuclear and tetranuclear complexes, and
 partial transformation of (py)2CNOH to the gem-diolate(2-) derivative
 of di-2-pyridyl ketone leading to the formation of NO3-.
;
_journal_issue 3
_journal_name_full 'Dalton transactions (Cambridge, England : 2003)'
_journal_page_first 501
_journal_page_last 511
_journal_paper_doi 10.1039/b412355g
_journal_year 2005
_chemical_formula_sum 'C50 H43 Mn4 N13 O17'
_chemical_formula_weight 1317.74
_chemical_name_systematic
;
?
;
_space_group_IT_number 14
_symmetry_cell_setting monoclinic
_symmetry_space_group_name_Hall '-P 2yn'
_symmetry_space_group_name_H-M 'P 1 21/n 1'
_atom_sites_solution_hydrogens geom
_atom_sites_solution_primary direct
_atom_sites_solution_secondary difmap
_audit_creation_method SHELXL-97
_cell_angle_alpha 90.00
_cell_angle_beta 93.18(3)
_cell_angle_gamma 90.00
_cell_formula_units_Z 2
_cell_length_a 14.25(1)
_cell_length_b 19.79(2)
_cell_length_c 10.365(9)
_cell_measurement_reflns_used 25
_cell_measurement_temperature 298
_cell_measurement_theta_max 11.6
_cell_measurement_theta_min 5.4
_cell_volume 2919(4)
_computing_structure_refinement 'SHELXL-97 (Sheldrick, 1997)'
_computing_structure_solution 'SHELXS-86 (Sheldrick, 1986)'
_diffrn_ambient_temperature 298
_diffrn_measured_fraction_theta_full 0.907
_diffrn_measured_fraction_theta_max 0.907
_diffrn_measurement_device_type 'Crystal Logic Dual Goniometer'
_diffrn_measurement_method \q/2\q
_diffrn_radiation_monochromator graphite
_diffrn_radiation_source 'fine-focus sealed tube'
_diffrn_radiation_type MoK\a
_diffrn_radiation_wavelength 0.71073
_diffrn_reflns_av_R_equivalents 0.0760
_diffrn_reflns_av_sigmaI/netI 0.0563
_diffrn_reflns_limit_h_max 16
_diffrn_reflns_limit_h_min -16
_diffrn_reflns_limit_k_max 0
_diffrn_reflns_limit_k_min -22
_diffrn_reflns_limit_l_max 11
_diffrn_reflns_limit_l_min 0
_diffrn_reflns_number 4944
_diffrn_reflns_theta_full 25.00
_diffrn_reflns_theta_max 25.00
_diffrn_reflns_theta_min 1.76
_diffrn_standards_decay_% -2.9
_diffrn_standards_interval_count 97
_diffrn_standards_number 3
_exptl_absorpt_coefficient_mu 0.924
_exptl_absorpt_correction_type none
_exptl_crystal_colour brown
_exptl_crystal_density_diffrn 1.500
_exptl_crystal_density_meas 1.49
_exptl_crystal_density_method 'floating method'
_exptl_crystal_description parallelipiped
_exptl_crystal_F_000 1340
_exptl_crystal_size_max 0.50
_exptl_crystal_size_mid 0.25
_exptl_crystal_size_min 0.15
_refine_diff_density_max 0.936
_refine_diff_density_min -0.505
_refine_diff_density_rms 0.098
_refine_ls_extinction_method none
_refine_ls_goodness_of_fit_ref 1.078
_refine_ls_hydrogen_treatment mixed
_refine_ls_matrix_type full
_refine_ls_number_parameters 383
_refine_ls_number_reflns 4664
_refine_ls_number_restraints 0
_refine_ls_restrained_S_all 1.078
_refine_ls_R_factor_all 0.0841
_refine_ls_R_factor_gt 0.0658
_refine_ls_shift/su_max 0.016
_refine_ls_shift/su_mean 0.001
_refine_ls_structure_factor_coef Fsqd
_refine_ls_weighting_details 'calc w=1/[\s^2^(Fo^2^)+(0.1059P)^2^+5.4841P] where P=(Fo^2^+2Fc^2^)/3'
_refine_ls_weighting_scheme calc
_refine_ls_wR_factor_gt 0.1797
_refine_ls_wR_factor_ref 0.1969
_reflns_number_gt 3668
_reflns_number_total 4664
_reflns_threshold_expression >2sigma(I)
_cod_data_source_file b412355g.txt
_cod_data_source_block pekm421
_cod_original_cell_volume 2918(4)
_cod_original_sg_symbol_H-M P21/n
_cod_database_code 7007917

loop_
_symmetry_equiv_pos_as_xyz
'x, y, z'
'-x+1/2, y+1/2, -z+1/2'
'-x, -y, -z'
'x-1/2, -y-1/2, z-1/2'

loop_
_atom_site_label
_atom_site_type_symbol
_atom_site_fract_x
_atom_site_fract_y
_atom_site_fract_z
_atom_site_U_iso_or_equiv
_atom_site_adp_type
_atom_site_occupancy
_atom_site_symmetry_multiplicity
_atom_site_calc_flag
_atom_site_refinement_flags
_atom_site_disorder_assembly
_atom_site_disorder_group
Mn1 Mn 0.59108(5) 0.53581(4) 0.09678(7) 0.0373(3) Uani 1 1 d . . .
Mn2 Mn 0.57154(6) 0.70707(4) 0.07751(8) 0.0447(3) Uani 1 1 d . . .
O1 O 0.5918(3) 0.57695(17) 0.2625(3) 0.0500(9) Uani 1 1 d . . .
N1 N 0.5973(3) 0.7777(2) 0.2508(5) 0.0533(12) Uani 1 1 d . . .
N2 N 0.5933(3) 0.6458(2) 0.2627(4) 0.0469(11) Uani 1 1 d . . .
O11 O 0.5219(2) 0.60873(16) 0.0125(3) 0.0379(8) Uani 1 1 d . . .
O12 O 0.4159(2) 0.52478(16) 0.0459(3) 0.0385(8) Uani 1 1 d . . .
N11 N 0.3715(3) 0.5514(2) -0.1929(4) 0.0440(10) Uani 1 1 d . . .
N12 N 0.4148(3) 0.6966(2) 0.1394(5) 0.0542(12) Uani 1 1 d . . .
O21 O 0.7241(3) 0.5714(2) 0.0586(4) 0.0542(10) Uani 1 1 d . . .
O22 O 0.7155(3) 0.6839(2) 0.0462(4) 0.0575(10) Uani 1 1 d . . .
O31 O 0.5369(9) 0.8001(4) -0.0367(8) 0.158(4) Uani 1 1 d . . .
O32 O 0.5679(7) 0.7293(5) -0.1611(10) 0.162(4) Uani 1 1 d . . .
C1 C 0.5925(5) 0.8455(3) 0.2449(7) 0.0650(17) Uani 1 1 d . . .
H1 H 0.5865 0.8661 0.1642 0.068(10) Uiso 1 1 calc R . .
C2 C 0.5960(5) 0.8859(3) 0.3540(8) 0.076(2) Uani 1 1 d . . .
H2 H 0.5918 0.9326 0.3460 0.068(10) Uiso 1 1 calc R . .
C3 C 0.6056(5) 0.8571(3) 0.4724(8) 0.072(2) Uani 1 1 d . . .
H3 H 0.6080 0.8837 0.5465 0.068(10) Uiso 1 1 calc R . .
C4 C 0.6116(5) 0.7875(3) 0.4810(7) 0.0635(17) Uani 1 1 d . . .
H4 H 0.6184 0.7665 0.5613 0.068(10) Uiso 1 1 calc R . .
C5 C 0.6076(4) 0.7496(3) 0.3690(6) 0.0492(13) Uani 1 1 d . . .
C6 C 0.6102(4) 0.6739(3) 0.3727(5) 0.0468(12) Uani 1 1 d . . .
C7 C 0.6292(5) 0.6372(3) 0.4963(6) 0.0575(15) Uani 1 1 d . . .
C8 C 0.5649(7) 0.5905(5) 0.5417(9) 0.102(3) Uani 1 1 d . . .
H8 H 0.5080 0.5823 0.4960 0.15(2) Uiso 1 1 calc R . .
C9 C 0.5880(9) 0.5572(6) 0.6558(10) 0.117(4) Uani 1 1 d . . .
H9 H 0.5480 0.5248 0.6874 0.15(2) Uiso 1 1 calc R . .
C10 C 0.6704(10) 0.5726(4) 0.7211(8) 0.108(4) Uani 1 1 d . . .
H10 H 0.6855 0.5538 0.8017 0.15(2) Uiso 1 1 calc R . .
C11 C 0.7268(10) 0.6136(6) 0.6699(12) 0.158(6) Uani 1 1 d . . .
H11 H 0.7855 0.6199 0.7120 0.15(2) Uiso 1 1 calc R . .
N3 N 0.7077(7) 0.6489(4) 0.5579(8) 0.129(4) Uani 1 1 d . . .
C21 C 0.3390(4) 0.5572(3) -0.3163(6) 0.0554(15) Uani 1 1 d . . .
H21 H 0.3325 0.5184 -0.3668 0.060(9) Uiso 1 1 calc R . .
C22 C 0.3153(5) 0.6181(3) -0.3697(6) 0.0658(18) Uani 1 1 d . . .
H22 H 0.2933 0.6208 -0.4557 0.060(9) Uiso 1 1 calc R . .
C23 C 0.3243(5) 0.6756(3) -0.2948(7) 0.0638(17) Uani 1 1 d . . .
H23 H 0.3082 0.7176 -0.3298 0.060(9) Uiso 1 1 calc R . .
C24 C 0.3573(4) 0.6703(3) -0.1677(6) 0.0520(14) Uani 1 1 d . . .
H24 H 0.3634 0.7085 -0.1154 0.060(9) Uiso 1 1 calc R . .
C25 C 0.3812(3) 0.6068(3) -0.1193(5) 0.0413(11) Uani 1 1 d . . .
C26 C 0.4251(3) 0.5930(2) 0.0152(5) 0.0400(11) Uani 1 1 d . . .
C27 C 0.3782(4) 0.6353(3) 0.1162(5) 0.0417(12) Uani 1 1 d . . .
C28 C 0.3013(4) 0.6119(3) 0.1782(6) 0.0495(13) Uani 1 1 d . . .
H28 H 0.2777 0.5688 0.1614 0.062(9) Uiso 1 1 calc R . .
C29 C 0.2597(4) 0.6537(3) 0.2662(6) 0.0588(15) Uani 1 1 d . . .
H29 H 0.2079 0.6390 0.3093 0.062(9) Uiso 1 1 calc R . .
C30 C 0.2957(5) 0.7168(3) 0.2885(7) 0.0648(17) Uani 1 1 d . . .
H30 H 0.2688 0.7459 0.3464 0.062(9) Uiso 1 1 calc R . .
C31 C 0.3724(4) 0.7364(3) 0.2236(7) 0.0621(17) Uani 1 1 d . . .
H31 H 0.3965 0.7795 0.2387 0.062(9) Uiso 1 1 calc R . .
C41 C 0.7597(4) 0.6293(3) 0.0435(5) 0.0514(14) Uani 1 1 d . . .
C42 C 0.8630(4) 0.6327(4) 0.0201(8) 0.074(2) Uani 1 1 d . . .
H42A H 0.8804 0.5943 -0.0298 0.14(2) Uiso 1 1 calc R . .
H42B H 0.8987 0.6328 0.1014 0.14(2) Uiso 1 1 calc R . .
H42C H 0.8758 0.6734 -0.0263 0.14(2) Uiso 1 1 calc R . .
N51 N 0.5399(5) 0.7890(4) -0.1337(9) 0.088(2) Uani 1 1 d . . .
O33 O 0.5177(6) 0.8225(4) -0.2340(7) 0.136(3) Uani 1 1 d . . .
N61 N 0.6191(17) 0.0654(13) 0.128(2) 0.159(8) Uiso 0.50 1 d P . .
C61 C 0.629(3) 0.025(2) 0.023(4) 0.181(13) Uiso 0.50 1 d P . .
C62 C 0.635(3) -0.013(2) -0.060(4) 0.193(14) Uiso 0.50 1 d P . .
OW1 O 0.446(2) 0.0168(14) 0.223(3) 0.221(10) Uiso 0.50 1 d P . .

loop_
_atom_site_aniso_label
_atom_site_aniso_U_11
_atom_site_aniso_U_22
_atom_site_aniso_U_33
_atom_site_aniso_U_23
_atom_site_aniso_U_13
_atom_site_aniso_U_12
Mn1 0.0441(4) 0.0273(4) 0.0401(5) 0.0001(3) -0.0012(3) 0.0003(3)
Mn2 0.0520(5) 0.0308(4) 0.0514(5) 0.0011(3) 0.0020(4) -0.0050(3)
O1 0.076(3) 0.0311(19) 0.043(2) -0.0023(15) -0.0020(18) -0.0032(17)
N1 0.057(3) 0.035(2) 0.067(3) -0.006(2) 0.000(2) -0.009(2)
N2 0.057(3) 0.031(2) 0.052(3) -0.003(2) 0.002(2) -0.0014(19)
O11 0.0401(18) 0.0299(17) 0.0433(19) 0.0021(14) -0.0007(14) 0.0011(14)
O12 0.0482(19) 0.0273(17) 0.0397(18) 0.0005(14) -0.0006(15) 0.0014(14)
N11 0.047(2) 0.040(2) 0.045(2) 0.0016(19) -0.0021(19) 0.0051(19)
N12 0.058(3) 0.037(2) 0.067(3) -0.006(2) 0.004(2) 0.003(2)
O21 0.045(2) 0.045(2) 0.072(3) -0.0001(19) 0.0038(18) -0.0080(17)
O22 0.051(2) 0.052(2) 0.070(3) 0.002(2) 0.0068(19) -0.0060(19)
O31 0.298(13) 0.096(5) 0.076(5) 0.026(4) -0.026(6) -0.024(6)
O32 0.141(7) 0.141(8) 0.205(10) 0.057(7) 0.019(6) 0.020(6)
C1 0.073(4) 0.042(3) 0.079(5) -0.002(3) 0.003(3) -0.005(3)
C2 0.084(5) 0.036(3) 0.108(6) -0.015(4) -0.001(4) 0.002(3)
C3 0.081(5) 0.046(4) 0.088(5) -0.026(4) -0.010(4) 0.009(3)
C4 0.071(4) 0.055(4) 0.063(4) -0.013(3) -0.009(3) 0.006(3)
C5 0.049(3) 0.042(3) 0.056(3) -0.007(3) -0.001(2) -0.004(2)
C6 0.053(3) 0.042(3) 0.045(3) -0.004(2) 0.006(2) -0.003(2)
C7 0.078(4) 0.044(3) 0.049(3) -0.011(3) -0.008(3) -0.003(3)
C8 0.089(6) 0.125(8) 0.094(6) 0.038(6) 0.025(5) 0.000(5)
C9 0.153(10) 0.113(8) 0.091(7) 0.036(6) 0.045(7) 0.015(7)
C10 0.201(12) 0.058(5) 0.061(5) 0.008(4) -0.025(6) -0.015(6)
C11 0.208(14) 0.113(9) 0.138(10) 0.053(8) -0.104(10) -0.060(9)
N3 0.163(8) 0.092(5) 0.123(6) 0.050(5) -0.074(6) -0.058(5)
C21 0.068(4) 0.052(3) 0.045(3) -0.001(3) -0.008(3) 0.010(3)
C22 0.081(4) 0.065(4) 0.050(4) 0.011(3) -0.011(3) 0.010(3)
C23 0.067(4) 0.044(3) 0.080(5) 0.021(3) -0.003(3) 0.010(3)
C24 0.058(3) 0.037(3) 0.060(4) 0.007(3) -0.007(3) 0.005(2)
C25 0.039(3) 0.037(3) 0.048(3) 0.003(2) 0.002(2) 0.000(2)
C26 0.042(3) 0.028(2) 0.050(3) 0.004(2) -0.001(2) -0.001(2)
C27 0.045(3) 0.031(3) 0.049(3) 0.002(2) -0.002(2) 0.008(2)
C28 0.050(3) 0.040(3) 0.059(3) -0.001(3) 0.006(3) 0.004(2)
C29 0.053(3) 0.059(4) 0.065(4) 0.002(3) 0.011(3) 0.008(3)
C30 0.062(4) 0.060(4) 0.073(4) -0.020(3) 0.009(3) 0.012(3)
C31 0.059(4) 0.039(3) 0.089(5) -0.025(3) 0.007(3) 0.003(3)
C41 0.044(3) 0.065(4) 0.045(3) 0.003(3) -0.002(2) -0.008(3)
C42 0.047(3) 0.071(4) 0.105(6) 0.005(4) 0.009(3) -0.008(3)
N51 0.068(4) 0.072(5) 0.123(7) 0.048(5) 0.005(4) -0.010(3)
O33 0.157(7) 0.140(6) 0.110(5) 0.055(5) 0.010(5) 0.032(5)

loop_
_atom_type_symbol
_atom_type_description
_atom_type_scat_dispersion_real
_atom_type_scat_dispersion_imag
_atom_type_scat_source
C C 0.0033 0.0016 'International Tables Vol C Tables 4.2.6.8 and 6.1.1.4'
H H 0.0000 0.0000 'International Tables Vol C Tables 4.2.6.8 and 6.1.1.4'
N N 0.0061 0.0033 'International Tables Vol C Tables 4.2.6.8 and 6.1.1.4'
O O 0.0106 0.0060 'International Tables Vol C Tables 4.2.6.8 and 6.1.1.4'
Mn Mn 0.3368 0.7283 'International Tables Vol C Tables 4.2.6.8 and 6.1.1.4'

loop_
_geom_angle_atom_site_label_1
_geom_angle_atom_site_label_2
_geom_angle_atom_site_label_3
_geom_angle
_geom_angle_site_symmetry_1
_geom_angle_site_symmetry_3
_geom_angle_publ_flag
O1 Mn1 O12 165.97(15) . 3_665 ?
O1 Mn1 O11 93.77(16) . . ?
O12 Mn1 O11 96.67(15) 3_665 . ?
O1 Mn1 N11 86.18(17) . 3_665 ?
O12 Mn1 N11 81.25(17) 3_665 3_665 ?
O11 Mn1 N11 164.36(16) . 3_665 ?
O1 Mn1 O21 93.87(17) . . ?
O12 Mn1 O21 94.28(16) 3_665 . ?
O11 Mn1 O21 96.23(16) . . ?
N11 Mn1 O21 99.37(17) 3_665 . ?
O22 Mn2 O11 93.42(15) . . ?
O22 Mn2 O31 106.4(3) . . ?
O11 Mn2 O31 121.2(3) . . ?
O22 Mn2 N2 85.81(17) . . ?
O11 Mn2 N2 79.10(15) . . ?
O31 Mn2 N2 154.6(3) . . ?
O22 Mn2 N1 97.82(17) . . ?
O11 Mn2 N1 145.91(16) . . ?
O31 Mn2 N1 86.2(3) . . ?
N2 Mn2 N1 69.83(18) . . ?
O22 Mn2 N12 161.36(16) . . ?
O11 Mn2 N12 73.09(15) . . ?
O31 Mn2 N12 91.8(3) . . ?
N2 Mn2 N12 79.12(17) . . ?
N1 Mn2 N12 87.30(17) . . ?
O22 Mn2 O32 81.7(2) . . ?
O11 Mn2 O32 82.1(3) . . ?
O31 Mn2 O32 48.7(3) . . ?
N2 Mn2 O32 156.7(3) . . ?
N1 Mn2 O32 131.3(3) . . ?
N12 Mn2 O32 108.3(3) . . ?
N2 O1 Mn1 115.4(3) . . ?
C1 N1 C5 117.2(5) . . ?
C1 N1 Mn2 124.6(5) . . ?
C5 N1 Mn2 117.8(4) . . ?
C6 N2 O1 116.0(4) . . ?
C6 N2 Mn2 122.1(4) . . ?
O1 N2 Mn2 121.9(3) . . ?
C26 O11 Mn1 107.5(3) . . ?
C26 O11 Mn2 119.6(3) . . ?
Mn1 O11 Mn2 112.43(16) . . ?
C26 O12 Mn1 115.7(3) . 3_665 ?
C25 N11 C21 119.6(5) . . ?
C25 N11 Mn1 113.4(3) . 3_665 ?
C21 N11 Mn1 127.0(4) . 3_665 ?
C27 N12 C31 117.6(5) . . ?
C27 N12 Mn2 113.2(3) . . ?
C31 N12 Mn2 126.2(4) . . ?
C41 O21 Mn1 134.8(4) . . ?
C41 O22 Mn2 132.4(4) . . ?
N51 O31 Mn2 108.8(8) . . ?
N51 O32 Mn2 86.2(7) . . ?
N1 C1 C2 122.7(7) . . ?
N1 C1 H1 118.7 . . ?
C2 C1 H1 118.7 . . ?
C3 C2 C1 119.7(6) . . ?
C3 C2 H2 120.1 . . ?
C1 C2 H2 120.1 . . ?
C2 C3 C4 118.7(7) . . ?
C2 C3 H3 120.6 . . ?
C4 C3 H3 120.6 . . ?
C5 C4 C3 119.1(7) . . ?
C5 C4 H4 120.4 . . ?
C3 C4 H4 120.4 . . ?
N1 C5 C4 122.5(5) . . ?
N1 C5 C6 116.0(5) . . ?
C4 C5 C6 121.4(5) . . ?
N2 C6 C7 125.0(5) . . ?
N2 C6 C5 114.1(5) . . ?
C7 C6 C5 120.9(5) . . ?
N3 C7 C8 121.5(7) . . ?
N3 C7 C6 117.1(6) . . ?
C8 C7 C6 121.4(6) . . ?
C9 C8 C7 118.3(10) . . ?
C9 C8 H8 120.9 . . ?
C7 C8 H8 120.9 . . ?
C10 C9 C8 118.7(10) . . ?
C10 C9 H9 120.7 . . ?
C8 C9 H9 120.7 . . ?
C11 C10 C9 118.8(9) . . ?
C11 C10 H10 120.6 . . ?
C9 C10 H10 120.6 . . ?
C10 C11 N3 125.2(11) . . ?
C10 C11 H11 117.4 . . ?
N3 C11 H11 117.4 . . ?
C7 N3 C11 117.3(9) . . ?
N11 C21 C22 121.9(6) . . ?
N11 C21 H21 119.1 . . ?
C22 C21 H21 119.1 . . ?
C21 C22 C23 119.2(6) . . ?
C21 C22 H22 120.4 . . ?
C23 C22 H22 120.4 . . ?
C24 C23 C22 119.4(5) . . ?
C24 C23 H23 120.3 . . ?
C22 C23 H23 120.3 . . ?
C23 C24 C25 118.5(5) . . ?
C23 C24 H24 120.7 . . ?
C25 C24 H24 120.7 . . ?
N11 C25 C24 121.4(5) . . ?
N11 C25 C26 113.5(4) . . ?
C24 C25 C26 125.0(5) . . ?
O12 C26 O11 108.8(4) . . ?
O12 C26 C25 110.1(4) . . ?
O11 C26 C25 107.1(4) . . ?
O12 C26 C27 109.0(4) . . ?
O11 C26 C27 110.9(4) . . ?
C25 C26 C27 110.9(4) . . ?
N12 C27 C28 122.1(5) . . ?
N12 C27 C26 116.2(5) . . ?
C28 C27 C26 121.7(5) . . ?
C27 C28 C29 119.1(5) . . ?
C27 C28 H28 120.5 . . ?
C29 C28 H28 120.5 . . ?
C30 C29 C28 119.1(6) . . ?
C30 C29 H29 120.5 . . ?
C28 C29 H29 120.5 . . ?
C29 C30 C31 118.5(6) . . ?
C29 C30 H30 120.7 . . ?
C31 C30 H30 120.7 . . ?
N12 C31 C30 123.6(6) . . ?
N12 C31 H31 118.2 . . ?
C30 C31 H31 118.2 . . ?
O22 C41 O21 125.0(5) . . ?
O22 C41 C42 117.4(5) . . ?
O21 C41 C42 117.5(6) . . ?
C41 C42 H42A 109.5 . . ?
C41 C42 H42B 109.5 . . ?
H42A C42 H42B 109.5 . . ?
C41 C42 H42C 109.5 . . ?
H42A C42 H42C 109.5 . . ?
H42B C42 H42C 109.5 . . ?
O31 N51 O33 132.1(11) . . ?
O31 N51 O32 116.2(9) . . ?
O33 N51 O32 111.6(10) . . ?
C62 C61 N61 176(5) . . ?

loop_
_geom_bond_atom_site_label_1
_geom_bond_atom_site_label_2
_geom_bond_distance
_geom_bond_site_symmetry_2
_geom_bond_publ_flag
Mn1 O1 1.900(4) . ?
Mn1 O12 1.902(3) 3_665 ?
Mn1 O11 1.929(3) . ?
Mn1 N11 2.049(4) 3_665 ?
Mn1 O21 2.081(4) . ?
Mn2 O22 2.144(4) . ?
Mn2 O11 2.165(4) . ?
Mn2 O31 2.229(8) . ?
Mn2 N2 2.277(5) . ?
Mn2 N1 2.290(5) . ?
Mn2 N12 2.366(5) . ?
Mn2 O32 2.509(10) . ?
O1 N2 1.363(6) . ?
N1 C1 1.344(8) . ?
N1 C5 1.346(8) . ?
N2 C6 1.278(7) . ?
O11 C26 1.416(6) . ?
O12 C26 1.394(6) . ?
O12 Mn1 1.902(3) 3_665 ?
N11 C25 1.338(7) . ?
N11 C21 1.341(7) . ?
N11 Mn1 2.049(4) 3_665 ?
N12 C27 1.338(7) . ?
N12 C31 1.342(8) . ?
O21 C41 1.265(7) . ?
O22 C41 1.252(7) . ?
O31 N51 1.032(10) . ?
O32 N51 1.284(12) . ?
C1 C2 1.383(10) . ?
C1 H1 0.9300 . ?
C2 C3 1.352(11) . ?
C2 H2 0.9300 . ?
C3 C4 1.383(9) . ?
C3 H3 0.9300 . ?
C4 C5 1.381(8) . ?
C4 H4 0.9300 . ?
C5 C6 1.499(8) . ?
C6 C7 1.484(8) . ?
C7 N3 1.279(9) . ?
C7 C8 1.401(11) . ?
C8 C9 1.378(13) . ?
C8 H8 0.9300 . ?
C9 C10 1.357(15) . ?
C9 H9 0.9300 . ?
C10 C11 1.277(15) . ?
C10 H10 0.9300 . ?
C11 N3 1.369(12) . ?
C11 H11 0.9300 . ?
C21 C22 1.361(8) . ?
C21 H21 0.9300 . ?
C22 C23 1.381(9) . ?
C22 H22 0.9300 . ?
C23 C24 1.379(9) . ?
C23 H23 0.9300 . ?
C24 C25 1.389(7) . ?
C24 H24 0.9300 . ?
C25 C26 1.521(7) . ?
C26 C27 1.524(7) . ?
C27 C28 1.381(8) . ?
C28 C29 1.388(8) . ?
C28 H28 0.9300 . ?
C29 C30 1.365(9) . ?
C29 H29 0.9300 . ?
C30 C31 1.371(9) . ?
C30 H30 0.9300 . ?
C31 H31 0.9300 . ?
C41 C42 1.508(8) . ?
C42 H42A 0.9600 . ?
C42 H42B 0.9600 . ?
C42 H42C 0.9600 . ?
N51 O33 1.258(9) . ?
N61 C61 1.37(4) . ?
C61 C62 1.14(5) . ?
